data_7033663
loop_
_publ_author_name
'Schwarz, Benjamin'
'Streb, Carsten'

_publ_section_title
;
 Architectural control of urea in supramolecular 1D strontium vanadium
 oxide chains.
;
_journal_issue 9
_journal_name_full 'Dalton transactions (Cambridge, England : 2003)'
_journal_page_first 4195
_journal_page_last 4199
_journal_paper_doi 10.1039/c4dt03691c
_journal_volume 44
_journal_year 2015
_chemical_formula_moiety 'Sr, O14 V5, 4(C3 H7 N O)'
_chemical_formula_sum 'C12 H28 N4 O18 Sr V5'
_chemical_formula_weight 858.70
_space_group_crystal_system triclinic
_space_group_IT_number 2
_space_group_name_Hall '-P 1'
_space_group_name_H-M_alt 'P -1'
_symmetry_space_group_name_Hall '-P 1'
_symmetry_space_group_name_H-M 'P -1'
_atom_sites_solution_hydrogens geom
_atom_sites_solution_primary iterative
_audit_creation_date 2014-04-09
_audit_creation_method
;
Olex2 1.2
(compiled 2014.03.20 svn.r2914 for OlexSys, GUI svn.r4816)
;
_audit_update_record
;
2014-10-05 deposited with the CCDC.
2015-01-15 downloaded from the CCDC.
;
_cell_angle_alpha 104.697(4)
_cell_angle_beta 99.497(4)
_cell_angle_gamma 109.603(3)
_cell_formula_units_Z 2
_cell_length_a 10.9593(3)
_cell_length_b 11.6409(7)
_cell_length_c 12.2782(7)
_cell_measurement_temperature 150.15
_cell_volume 1372.51(13)
_computing_molecular_graphics 'Olex2 (Dolomanov et al., 2009)'
_computing_publication_material 'Olex2 (Dolomanov et al., 2009)'
_computing_structure_refinement 'ShelXL (Sheldrick, 2008)'
_computing_structure_solution
;
Superflip (Palatinus & Chapuis, 2007;Palatinus & van der Lee, 2008;
Palatinus et al., 2012)
;
_diffrn_ambient_temperature 150.15
_diffrn_detector 'CCD plate'
_diffrn_detector_area_resol_mean 9.091
_diffrn_detector_type 'Full frame scientific grade 1'
_diffrn_measured_fraction_theta_full 0.983
_diffrn_measured_fraction_theta_max 0.984
_diffrn_measurement_device 'four-circle diffractometer'
_diffrn_measurement_device_type 'Nonius Kappa CCD'
_diffrn_measurement_method '\f and \w scans to fill the Ewald sphere'
_diffrn_radiation_monochromator graphite
_diffrn_radiation_probe x-ray
_diffrn_radiation_type MoK\a
_diffrn_radiation_wavelength 0.71073
_diffrn_reflns_av_R_equivalents 0.0232
_diffrn_reflns_av_unetI/netI 0.0150
_diffrn_reflns_Laue_measured_fraction_full 0.983
_diffrn_reflns_Laue_measured_fraction_max 0.984
_diffrn_reflns_limit_h_max 13
_diffrn_reflns_limit_h_min -13
_diffrn_reflns_limit_k_max 14
_diffrn_reflns_limit_k_min -14
_diffrn_reflns_limit_l_max 15
_diffrn_reflns_limit_l_min -15
_diffrn_reflns_number 34533
_diffrn_reflns_point_group_measured_fraction_full 0.983
_diffrn_reflns_point_group_measured_fraction_max 0.984
_diffrn_reflns_theta_full 26.000
_diffrn_reflns_theta_max 26.500
_diffrn_reflns_theta_min 6.219
_diffrn_source 'normal-focus sealed tube'
_diffrn_source_target Mo
_exptl_absorpt_coefficient_mu 3.646
_exptl_absorpt_correction_T_max 0.7454
_exptl_absorpt_correction_T_min 0.5816
_exptl_absorpt_correction_type multi-scan
_exptl_absorpt_process_details
;
SADABS-2008/1 (Bruker,2008) was used for absorption correction.
wR2(int) was 0.0620 before and 0.0418 after correction.
The Ratio of minimum to maximum transmission is 0.7803.
The \l/2 correction factor is 0.0015.
;
_exptl_crystal_colour orange
_exptl_crystal_density_diffrn 2.078
_exptl_crystal_F_000 850
_exptl_crystal_size_max 0.25
_exptl_crystal_size_mid 0.2
_exptl_crystal_size_min 0.15
_refine_diff_density_max 1.314
_refine_diff_density_min -1.072
_refine_diff_density_rms 0.088
_refine_ls_extinction_method none
_refine_ls_goodness_of_fit_ref 1.047
_refine_ls_hydrogen_treatment constr
_refine_ls_matrix_type full
_refine_ls_number_parameters 398
_refine_ls_number_reflns 5609
_refine_ls_number_restraints 562
_refine_ls_restrained_S_all 1.338
_refine_ls_R_factor_all 0.0342
_refine_ls_R_factor_gt 0.0280
_refine_ls_shift/su_max 0.002
_refine_ls_shift/su_mean 0.000
_refine_ls_structure_factor_coef Fsqd
_refine_ls_weighting_details 'w=1/[\s^2^(Fo^2^)+(0.0294P)^2^+4.0836P] where P=(Fo^2^+2Fc^2^)/3'
_refine_ls_weighting_scheme calc
_refine_ls_wR_factor_gt 0.0699
_refine_ls_wR_factor_ref 0.0747
_reflns_Friedel_coverage 0.000
_reflns_number_gt 5088
_reflns_number_total 5609
_reflns_threshold_expression 'I > 2\s(I)'
_cod_data_source_file c4dt03691c2.cif
_cod_data_source_block p-1
_cod_depositor_comments 'Adding full bibliography for 7033663--7033664.cif.'
_cod_database_code 7033663
_shelxl_version_number 2014-1
_shelx_space_group_comment
;
The symmetry employed for this shelxl refinement is uniquely defined
by the following loop, which should always be used as a source of
symmetry information in preference to the above space-group names.
They are only intended as comments.
;
_olex2_refinement_description
;
1. Fixed Uiso
 At 1.2 times of:
  All C(H) groups
 At 1.5 times of:
  All C(H,H,H) groups
2. Restrained distances
 O6-C13 \\sim O1-C6 \\sim O3-C4 \\sim O4-C2 \\sim O6-C7
 with sigma of 0.02
 N4-C14 \\sim N2-C6 \\sim N2-C3 \\sim N2-C8 \\sim N1-C4 \\sim N1-C9 \\sim
N1-C10 \\sim N3-C2 \\sim N3-C1 \\sim N3-
 C5 \\sim N4-C7 \\sim N4-C13 \\sim N4-C12 \\sim N4-C11
 with sigma of 0.02
 N4-C15 \\sim N3-C2 \\sim N3-C1 \\sim N3-C5 \\sim N2-C6 \\sim N2-C3 \\sim N2-C8
\\sim N1-C4 \\sim N1-C9 \\sim N1-
 C10 \\sim N4-C7 \\sim N4-C13 \\sim N4-C11 \\sim N4-C12 \\sim N4-C14
 with sigma of 0.02
 O6-C13 \\sim O4-C2 \\sim O1-C6 \\sim O3-C4 \\sim O6-C7
 with sigma of 0.02
 C15-C14 \\sim C12-C11
 with sigma of 0.02
 C15-C13 \\sim C7-C12
 with sigma of 0.02
 C13-C14 \\sim C7-C11
 with sigma of 0.02
 N4-C12 \\sim N2-C6 \\sim N2-C3 \\sim N2-C8 \\sim N1-C4 \\sim N1-C9 \\sim
N1-C10 \\sim N3-C2 \\sim N3-C1 \\sim N3-
 C5 \\sim N4-C7 \\sim N4-C13 \\sim N4-C11 \\sim N4-C14 \\sim N4-C15
 with sigma of 0.05
 N4-C15 \\sim N2-C6 \\sim N2-C3 \\sim N2-C8 \\sim N1-C4 \\sim N1-C9 \\sim
N1-C10 \\sim N3-C2 \\sim N3-C1 \\sim N3-
 C5 \\sim N4-C7 \\sim N4-C13 \\sim N4-C11 \\sim N4-C12 \\sim N4-C14
 with sigma of 0.005
3. Rigid bond restraints
 C7, O6, C13, N4, C12, C14, C11
 with sigma for 1-2 distances of 0.01 and sigma for 1-3 distances of 0.01
 C15, O6, C7, C13, H7, N4, H13, C11, C12, C14, H11a, H11b, H11c, H14a, H14b,
 H14c
 with sigma for 1-2 distances of 0.01 and sigma for 1-3 distances of 0.01
4. Uiso/Uaniso restraints and constraints
C7 \\sim O6 \\sim C13 \\sim N4 \\sim C12 \\sim C14 \\sim C11: within 1.7A with
sigma of 0.04 and sigma for terminal atoms of 0.08
C15 \\sim O6 \\sim C7 \\sim C13 \\sim H7 \\sim N4 \\sim H13 \\sim C11 \\sim C12
\\sim C14 \\sim H11a \\sim H11b \\sim H11c \\sim H14a \\sim H14b \\sim H14c:
within 1.7A with sigma of 0.04 and sigma for terminal atoms of 0.08
Uanis(C13) \\sim Ueq, Uanis(O6) \\sim Ueq, Uanis(C7) \\sim Ueq, Uanis(N4) \\sim
Ueq, Uanis(C11) \\sim Ueq, Uanis(C12) \\sim Ueq, Uanis(C14) \\sim Ueq,
Uanis(C15) \\sim Ueq, : with sigma of 0.01 and sigma for terminal atoms of 0.02
5. Others
 Fixed Sof: C7(0.66667) H7(0.66667) C11(0.66667) H11a(0.66667) H11b(0.66667)
 H11c(0.66667) C12(0.66667) H12a(0.66667) H12b(0.66667) H12c(0.66667)
 C13(0.33333) H13(0.33333) C14(0.33333) H14a(0.33333) H14b(0.33333)
 H14c(0.33333) C15(0.33333) H15a(0.33333) H15b(0.33333) H15c(0.33333)
6.a Aromatic/amide H refined with riding coordinates:
 C2(H2), C4(H4), C6(H6), C7(H7), C13(H13)
6.b Idealised Me refined as rotating group:
 C1(H1a,H1b,H1c), C3(H3a,H3b,H3c), C5(H5a,H5b,H5c), C8(H8a,H8b,H8c), C9(H9a,
 H9b,H9c), C10(H10a,H10b,H10c), C11(H11a,H11b,H11c), C12(H12a,H12b,H12c),
 C14(H14a,H14b,H14c), C15(H15a,H15b,H15c)
;

loop_
_space_group_symop_operation_xyz
'x, y, z'
'-x, -y, -z'

loop_
_atom_site_label
_atom_site_type_symbol
_atom_site_fract_x
_atom_site_fract_y
_atom_site_fract_z
_atom_site_U_iso_or_equiv
_atom_site_adp_type
_atom_site_occupancy
_atom_site_site_symmetry_order
_atom_site_calc_flag
_atom_site_refinement_flags_posn
_atom_site_refinement_flags_adp
_atom_site_refinement_flags_occupancy
_atom_site_disorder_assembly
_atom_site_disorder_group
Sr1 Sr 0.46679(2) 0.46496(3) 0.31916(2) 0.01573(8) Uani 1 1 d . . . . .
V1 V -0.00906(4) 0.38912(4) 0.56358(4) 0.01039(10) Uani 1 1 d . . . . .
V2 V -0.27408(4) 0.40317(4) 0.45343(4) 0.01163(10) Uani 1 1 d . . . . .
V3 V 0.06758(4) 0.37459(4) 0.31068(4) 0.01223(10) Uani 1 1 d . . . . .
V4 V -0.20539(4) 0.39215(5) 0.21876(4) 0.01307(10) Uani 1 1 d . . . . .
V5 V -0.19552(5) 0.18293(4) 0.32759(4) 0.01531(11) Uani 1 1 d . . . . .
O1 O 0.4337(3) 0.3970(3) 0.1075(2) 0.0337(6) Uani 1 1 d . . . . .
O2 O -0.08627(18) 0.41060(18) 0.40443(16) 0.0117(4) Uani 1 1 d . . . . .
O3 O -0.4108(2) 0.3617(2) -0.2577(2) 0.0308(5) Uani 1 1 d . . . . .
O4 O 0.3360(2) 0.3122(2) 0.55081(19) 0.0219(4) Uani 1 1 d . . . . .
O5 O 0.1979(2) 0.3662(2) 0.26840(17) 0.0179(4) Uani 1 1 d . . . . .
O6 O -0.3813(3) -0.2223(2) -0.2697(2) 0.0348(6) Uani 1 1 d . U . . .
O7 O -0.03579(19) 0.38758(19) 0.19471(16) 0.0150(4) Uani 1 1 d . . . . .
O8 O -0.39551(19) 0.4319(2) 0.50240(17) 0.0165(4) Uani 1 1 d . . . . .
O9 O 0.14294(18) 0.39613(18) 0.48735(16) 0.0123(4) Uani 1 1 d . . . . .
O10 O -0.31564(18) 0.42452(19) 0.31043(16) 0.0141(4) Uani 1 1 d . . . . .
O11 O 0.08250(19) 0.41451(19) 0.69763(16) 0.0141(4) Uani 1 1 d . . . . .
O12 O -0.03696(19) 0.20629(19) 0.29278(17) 0.0161(4) Uani 1 1 d . . . . .
O13 O -0.26623(19) 0.22223(19) 0.20224(17) 0.0170(4) Uani 1 1 d . . . . .
O14 O -0.09368(19) 0.22813(18) 0.49771(17) 0.0153(4) Uani 1 1 d . . . . .
O15 O -0.14718(18) 0.43580(18) 0.60288(16) 0.0123(4) Uani 1 1 d . . . . .
C1 C 0.1417(3) 0.0635(4) 0.4696(4) 0.0386(9) Uani 1 1 d . . . . .
H1A H 0.1338 0.1322 0.5298 0.058 Uiso 1 1 calc GR . . . .
H1B H 0.1061 -0.0183 0.4849 0.058 Uiso 1 1 calc GR . . . .
H1C H 0.0903 0.0546 0.3924 0.058 Uiso 1 1 calc GR . . . .
O16 O -0.31977(19) 0.23867(19) 0.40624(17) 0.0164(4) Uani 1 1 d . . . . .
O17 O -0.2742(2) 0.3977(2) 0.09604(17) 0.0199(4) Uani 1 1 d . . . . .
C2 C 0.3681(3) 0.2222(3) 0.5136(3) 0.0237(6) Uani 1 1 d . . . . .
H2 H 0.4594 0.2410 0.5134 0.028 Uiso 1 1 calc R . . . .
C3 C 0.2812(4) 0.2744(4) -0.2003(2) 0.0338(8) Uani 1 1 d . . . . .
H3A H 0.3700 0.2861 -0.2127 0.051 Uiso 1 1 calc GR . . . .
H3B H 0.2454 0.3276 -0.2350 0.051 Uiso 1 1 calc GR . . . .
H3C H 0.2200 0.1832 -0.2374 0.051 Uiso 1 1 calc GR . . . .
O18 O -0.2701(2) 0.0292(2) 0.2906(2) 0.0248(5) Uani 1 1 d . . . . .
C4 C -0.3011(3) 0.3656(3) -0.2148(3) 0.0269(7) Uani 1 1 d . . . . .
H4 H -0.2241 0.4370 -0.2112 0.032 Uiso 1 1 calc R . . . .
N1 N -0.2800(2) 0.2745(3) -0.1708(3) 0.0292(6) Uani 1 1 d . . . . .
N2 N 0.2932(2) 0.3127(3) -0.07782(19) 0.0223(5) Uani 1 1 d . . . . .
C5 C 0.3239(4) -0.0043(3) 0.4287(4) 0.0397(9) Uani 1 1 d . . . . .
H5A H 0.3184 -0.0565 0.4804 0.060 Uiso 1 1 calc GR . . . .
H5B H 0.4174 0.0343 0.4263 0.060 Uiso 1 1 calc GR . . . .
H5C H 0.2667 -0.0593 0.3497 0.060 Uiso 1 1 calc GR . . . .
C6 C 0.4162(3) 0.3588(3) 0.0024(2) 0.0223(6) Uani 1 1 d . . . . .
H6 H 0.4921 0.3610 -0.0261 0.027 Uiso 1 1 calc R . . . .
C7_a C -0.3842(5) -0.1599(5) -0.1836(4) 0.0358(12) Uani 0.6667 1 d . U P A 1
H7_a H -0.4684 -0.1674 -0.1686 0.043 Uiso 0.6667 1 calc R U P A 1
N3 N 0.2793(2) 0.0956(2) 0.4720(2) 0.0270(6) Uani 1 1 d . . . . .
C8 C 0.1782(3) 0.3136(4) -0.0383(4) 0.0390(9) Uani 1 1 d . . . . .
H8A H 0.1565 0.3849 -0.0514 0.058 Uiso 1 1 calc GR . . . .
H8B H 0.1976 0.3249 0.0455 0.058 Uiso 1 1 calc GR . . . .
H8C H 0.1014 0.2314 -0.0818 0.058 Uiso 1 1 calc GR . . . .
C9 C -0.3910(4) 0.1721(3) -0.1634(4) 0.0395(9) Uani 1 1 d . . . . .
H9A H -0.4748 0.1663 -0.2119 0.059 Uiso 1 1 calc GR . . . .
H9B H -0.3944 0.1893 -0.0818 0.059 Uiso 1 1 calc GR . . . .
H9C H -0.3803 0.0904 -0.1914 0.059 Uiso 1 1 calc GR . . . .
C10 C -0.1456(3) 0.2927(4) -0.1196(3) 0.0398(9) Uani 1 1 d . . . . .
H10A H -0.1330 0.3033 -0.0362 0.060 Uiso 1 1 calc GR . . . .
H10B H -0.0824 0.3701 -0.1285 0.060 Uiso 1 1 calc GR . . . .
H10C H -0.1290 0.2171 -0.1588 0.060 Uiso 1 1 calc GR . . . .
N4 N -0.2641(4) -0.0715(4) -0.0989(3) 0.0620(11) Uani 1 1 d . U . . .
C11_a C -0.1444(6) -0.0656(7) -0.1328(7) 0.065(2) Uani 0.6667 1 d . U P A 1
H11A_a H -0.1633 -0.0873 -0.2180 0.097 Uiso 0.6667 1 calc GR U P A 1
H11B_a H -0.1131 -0.1275 -0.1089 0.097 Uiso 0.6667 1 calc GR U P A 1
H11C_a H -0.0745 0.0219 -0.0947 0.097 Uiso 0.6667 1 calc GR U P A 1
C12_a C -0.2373(12) 0.0018(8) 0.0172(5) 0.073(3) Uani 0.6667 1 d . U P A 1
H12A_a H -0.3211 0.0043 0.0336 0.110 Uiso 0.6667 1 calc GR U P A 1
H12B_a H -0.1731 0.0899 0.0319 0.110 Uiso 0.6667 1 calc GR U P A 1
H12C_a H -0.1987 -0.0371 0.0683 0.110 Uiso 0.6667 1 calc GR U P A 1
C13_b C -0.2767(13) -0.1504(12) -0.2098(7) 0.066(3) Uani 0.3333 1 d . U P A 2
H13_b H -0.1988 -0.1449 -0.2360 0.079 Uiso 0.3333 1 calc R U P A 2
C14_b C -0.3800(8) -0.0784(12) -0.0599(11) 0.058(3) Uani 0.3333 1 d . U P A 2
H14A_b H -0.4596 -0.1487 -0.1182 0.088 Uiso 0.3333 1 calc GR U P A 2
H14B_b H -0.3906 0.0037 -0.0491 0.088 Uiso 0.3333 1 calc GR U P A 2
H14C_b H -0.3701 -0.0951 0.0148 0.088 Uiso 0.3333 1 calc GR U P A 2
C15_b C -0.1595(12) 0.0232(15) -0.0014(10) 0.066(4) Uani 0.3333 1 d . U P A 2
H15A_b H -0.1805 0.0996 0.0238 0.099 Uiso 0.3333 1 calc GR U P A 2
H15B_b H -0.0747 0.0475 -0.0231 0.099 Uiso 0.3333 1 calc GR U P A 2
H15C_b H -0.1508 -0.0116 0.0629 0.099 Uiso 0.3333 1 calc GR U P A 2

loop_
_atom_site_aniso_label
_atom_site_aniso_U_11
_atom_site_aniso_U_22
_atom_site_aniso_U_33
_atom_site_aniso_U_23
_atom_site_aniso_U_13
_atom_site_aniso_U_12
Sr1 0.01089(13) 0.02513(15) 0.01514(13) 0.00761(11) 0.00385(10) 0.01106(10)
V1 0.0085(2) 0.0119(2) 0.0126(2) 0.00507(17) 0.00265(16) 0.00555(17)
V2 0.0067(2) 0.0159(2) 0.0130(2) 0.00463(18) 0.00268(16) 0.00554(17)
V3 0.0094(2) 0.0164(2) 0.0120(2) 0.00314(18) 0.00270(17) 0.00773(17)
V4 0.0097(2) 0.0186(2) 0.0112(2) 0.00359(18) 0.00165(17) 0.00758(18)
V5 0.0132(2) 0.0118(2) 0.0175(2) 0.00197(18) 0.00173(18) 0.00402(18)
O1 0.0358(14) 0.0482(15) 0.0171(11) 0.0071(11) 0.0057(10) 0.0202(12)
O2 0.0095(8) 0.0137(9) 0.0132(9) 0.0045(7) 0.0022(7) 0.0065(7)
O3 0.0275(12) 0.0377(13) 0.0362(13) 0.0173(11) 0.0062(10) 0.0211(11)
O4 0.0179(10) 0.0267(11) 0.0243(11) 0.0075(9) 0.0039(9) 0.0143(9)
O5 0.0143(9) 0.0247(11) 0.0171(10) 0.0049(8) 0.0051(8) 0.0117(8)
O6 0.0345(14) 0.0320(13) 0.0502(16) 0.0194(12) 0.0198(12) 0.0199(11)
O7 0.0129(9) 0.0214(10) 0.0115(9) 0.0034(8) 0.0025(7) 0.0097(8)
O8 0.0105(9) 0.0255(11) 0.0161(10) 0.0073(8) 0.0045(7) 0.0094(8)
O9 0.0100(9) 0.0152(9) 0.0135(9) 0.0045(7) 0.0027(7) 0.0077(7)
O10 0.0093(9) 0.0200(10) 0.0142(9) 0.0050(8) 0.0022(7) 0.0080(8)
O11 0.0127(9) 0.0184(10) 0.0147(9) 0.0077(8) 0.0041(7) 0.0087(8)
O12 0.0157(9) 0.0151(9) 0.0160(10) 0.0012(8) 0.0022(8) 0.0085(8)
O13 0.0123(9) 0.0189(10) 0.0156(10) 0.0012(8) 0.0006(7) 0.0062(8)
O14 0.0137(9) 0.0136(9) 0.0197(10) 0.0066(8) 0.0037(8) 0.0062(8)
O15 0.0088(8) 0.0162(9) 0.0135(9) 0.0056(7) 0.0034(7) 0.0064(7)
C1 0.0224(17) 0.0291(18) 0.060(3) 0.0122(18) 0.0091(17) 0.0087(14)
O16 0.0105(9) 0.0175(10) 0.0184(10) 0.0055(8) 0.0022(8) 0.0035(8)
O17 0.0160(10) 0.0304(11) 0.0145(10) 0.0060(9) 0.0025(8) 0.0125(9)
C2 0.0239(15) 0.0307(17) 0.0221(15) 0.0116(13) 0.0064(12) 0.0152(13)
C3 0.045(2) 0.041(2) 0.0200(16) 0.0067(15) 0.0016(15) 0.0287(17)
O18 0.0229(11) 0.0144(10) 0.0297(12) 0.0026(9) 0.0029(9) 0.0041(9)
C4 0.0253(16) 0.0321(17) 0.0272(16) 0.0144(14) 0.0078(13) 0.0125(14)
N1 0.0266(14) 0.0342(16) 0.0315(15) 0.0112(13) 0.0060(12) 0.0183(13)
N2 0.0220(13) 0.0289(14) 0.0203(13) 0.0095(11) 0.0053(10) 0.0145(11)
C5 0.039(2) 0.034(2) 0.051(2) 0.0116(18) 0.0215(18) 0.0179(17)
C6 0.0220(15) 0.0269(16) 0.0220(15) 0.0093(13) 0.0066(12) 0.0132(13)
C7_a 0.044(3) 0.027(3) 0.035(3) 0.011(2) 0.013(2) 0.010(2)
N3 0.0220(13) 0.0316(15) 0.0315(15) 0.0133(12) 0.0105(12) 0.0122(12)
C8 0.0237(17) 0.057(2) 0.044(2) 0.0235(19) 0.0139(16) 0.0183(17)
C9 0.041(2) 0.033(2) 0.049(2) 0.0161(18) 0.0147(18) 0.0179(17)
C10 0.033(2) 0.060(3) 0.034(2) 0.0156(18) 0.0045(16) 0.0301(19)
N4 0.056(2) 0.047(2) 0.076(3) 0.0302(19) -0.002(2) 0.0148(18)
C11_a 0.048(4) 0.047(4) 0.077(5) 0.006(4) -0.012(3) 0.017(3)
C12_a 0.122(8) 0.054(5) 0.041(4) 0.011(3) 0.016(4) 0.037(5)
C13_b 0.061(6) 0.061(6) 0.084(6) 0.035(5) 0.011(5) 0.029(5)
C14_b 0.072(7) 0.028(6) 0.056(7) 0.001(5) -0.021(5) 0.024(6)
C15_b 0.079(8) 0.077(10) 0.052(7) 0.023(6) 0.030(6) 0.036(8)

loop_
_atom_type_symbol
_atom_type_description
_atom_type_scat_dispersion_real
_atom_type_scat_dispersion_imag
_atom_type_scat_source
C C 0.0033 0.0016 'International Tables Vol C Tables 4.2.6.8 and 6.1.1.4'
H H 0.0000 0.0000 'International Tables Vol C Tables 4.2.6.8 and 6.1.1.4'
N N 0.0061 0.0033 'International Tables Vol C Tables 4.2.6.8 and 6.1.1.4'
O O 0.0106 0.0060 'International Tables Vol C Tables 4.2.6.8 and 6.1.1.4'
Sr Sr -1.5307 3.2498 'International Tables Vol C Tables 4.2.6.8 and 6.1.1.4'
V V 0.3005 0.5294 'International Tables Vol C Tables 4.2.6.8 and 6.1.1.4'

loop_
_geom_angle_atom_site_label_1
_geom_angle_atom_site_label_2
_geom_angle_atom_site_label_3
_geom_angle
_geom_angle_site_symmetry_1
_geom_angle_site_symmetry_3
O1 Sr1 V2 110.33(6) . 1_655
O1 Sr1 O3 75.65(9) . 2_565
O1 Sr1 O4 118.20(8) . 2_666
O1 Sr1 O5 85.69(7) . .
O1 Sr1 O6 79.38(9) . 2
O1 Sr1 O8 148.50(7) . 2_566
O1 Sr1 O8 136.55(7) . 1_655
O1 Sr1 O10 80.49(7) . 1_655
O1 Sr1 C2 121.07(8) . 2_666
O1 Sr1 C7_a 62.78(11) . 2
O1 Sr1 C13_b 72.13(19) . 2
O3 Sr1 V2 143.16(6) 2_565 1_655
O3 Sr1 O4 73.67(7) 2_565 2_666
O3 Sr1 O5 78.22(7) 2_565 .
O3 Sr1 O8 141.12(7) 2_565 1_655
O3 Sr1 O8 78.99(7) 2_565 2_566
O3 Sr1 O10 125.09(7) 2_565 1_655
O3 Sr1 C2 59.88(8) 2_565 2_666
O3 Sr1 C7_a 132.51(11) 2_565 2
O3 Sr1 C13_b 125.1(2) 2_565 2
O4 Sr1 V2 71.77(4) 2_666 1_655
O4 Sr1 O5 136.03(6) 2_666 .
O4 Sr1 O8 71.06(6) 2_666 1_655
O4 Sr1 C2 18.93(7) 2_666 2_666
O4 Sr1 C7_a 146.01(10) 2_666 2
O4 Sr1 C13_b 161.2(2) 2_666 2
O5 Sr1 V2 137.25(5) . 1_655
O5 Sr1 O8 117.94(6) . 1_655
O5 Sr1 C2 117.40(7) . 2_666
O5 Sr1 C7_a 76.85(10) . 2
O5 Sr1 C13_b 56.3(2) . 2
O6 Sr1 V2 73.59(6) 2 1_655
O6 Sr1 O3 141.36(9) 2 2_565
O6 Sr1 O4 144.89(8) 2 2_666
O6 Sr1 O5 70.87(7) 2 .
O6 Sr1 O8 110.91(7) 2 2_566
O6 Sr1 O8 75.76(8) 2 1_655
O6 Sr1 O10 78.15(7) 2 1_655
O6 Sr1 C2 157.19(8) 2 2_666
O6 Sr1 C7_a 17.56(11) 2 2
O6 Sr1 C13_b 16.6(2) 2 2
O8 Sr1 V2 28.03(4) 1_655 1_655
O8 Sr1 V2 101.18(4) 2_566 1_655
O8 Sr1 O4 70.95(6) 2_566 2_666
O8 Sr1 O5 70.99(6) 2_566 .
O8 Sr1 O8 74.54(7) 2_566 1_655
O8 Sr1 O10 130.09(6) 2_566 1_655
O8 Sr1 C2 57.78(7) 2_566 2_666
O8 Sr1 C2 81.86(7) 1_655 2_666
O8 Sr1 C7_a 86.37(10) 1_655 2
O8 Sr1 C7_a 127.97(11) 2_566 2
O8 Sr1 C13_b 109.07(17) 2_566 2
O8 Sr1 C13_b 90.7(2) 1_655 2
O10 Sr1 V2 31.98(4) 1_655 1_655
O10 Sr1 O4 75.62(6) 1_655 2_666
O10 Sr1 O5 147.91(6) 1_655 .
O10 Sr1 O8 59.96(6) 1_655 1_655
O10 Sr1 C2 94.47(7) 1_655 2_666
O10 Sr1 C7_a 71.07(10) 1_655 2
O10 Sr1 C13_b 91.8(2) 1_655 2
C2 Sr1 V2 88.67(5) 2_666 1_655
C7_a Sr1 V2 76.41(9) 2 1_655
C7_a Sr1 C2 164.69(11) 2 2_666
C13_b Sr1 V2 90.1(2) 2 1_655
C13_b Sr1 C2 166.19(18) 2 2_666
V4 V1 V3 60.054(15) 2_566 2_566
O2 V1 V3 47.10(5) 2_566 2_566
O2 V1 V3 87.19(5) . 2_566
O2 V1 V4 125.84(5) . 2_566
O2 V1 V4 49.29(5) 2_566 2_566
O2 V1 O2 76.63(8) . 2_566
O9 V1 V3 125.91(6) . 2_566
O9 V1 V4 87.16(5) . 2_566
O9 V1 O2 78.81(7) . 2_566
O9 V1 O2 78.82(7) . .
O11 V1 V3 84.49(7) . 2_566
O11 V1 V4 38.38(7) . 2_566
O11 V1 O2 87.67(8) . 2_566
O11 V1 O2 163.94(9) . .
O11 V1 O9 95.04(8) . .
O11 V1 O14 107.78(10) . .
O11 V1 O15 99.73(9) . .
O14 V1 V3 138.01(7) . 2_566
O14 V1 V4 145.88(7) . 2_566
O14 V1 O2 163.47(9) . 2_566
O14 V1 O2 87.54(8) . .
O14 V1 O9 93.64(9) . .
O14 V1 O15 100.53(9) . .
O15 V1 V3 37.52(6) . 2_566
O15 V1 V4 92.17(6) . 2_566
O15 V1 O2 82.05(8) . 2_566
O15 V1 O2 81.62(8) . .
O15 V1 O9 155.26(8) . .
O2 V2 Sr1 129.01(5) . 1_455
O8 V2 Sr1 50.03(7) . 1_455
O8 V2 O2 167.54(9) . .
O8 V2 O9 93.47(9) . 2_566
O8 V2 O10 98.24(9) . .
O8 V2 O15 99.86(9) . .
O8 V2 O16 107.67(10) . .
O9 V2 Sr1 91.13(5) 2_566 1_455
O9 V2 O2 74.08(7) 2_566 .
O10 V2 Sr1 48.31(6) . 1_455
O10 V2 O2 81.41(8) . .
O10 V2 O9 84.87(8) . 2_566
O10 V2 O15 152.61(8) . .
O15 V2 Sr1 146.15(6) . 1_455
O15 V2 O2 76.51(7) . .
O15 V2 O9 73.69(7) . 2_566
O16 V2 Sr1 107.88(7) . 1_455
O16 V2 O2 84.63(8) . .
O16 V2 O9 157.64(8) . 2_566
O16 V2 O10 98.85(9) . .
O16 V2 O15 95.04(9) . .
O2 V3 V1 42.57(5) . 2_566
O5 V3 V1 131.38(8) . 2_566
O5 V3 O2 168.91(9) . .
O5 V3 O7 106.04(10) . .
O5 V3 O9 97.02(9) . .
O5 V3 O12 104.34(10) . .
O5 V3 O15 97.24(9) . 2_566
O7 V3 V1 78.35(6) . 2_566
O7 V3 O2 82.68(8) . .
O7 V3 O9 155.10(8) . .
O7 V3 O12 96.84(9) . .
O7 V3 O15 93.49(9) . 2_566
O9 V3 V1 79.40(5) . 2_566
O9 V3 O2 73.37(7) . .
O12 V3 V1 123.50(6) . 2_566
O12 V3 O2 80.94(8) . .
O12 V3 O9 86.20(8) . .
O12 V3 O15 152.38(8) . 2_566
O15 V3 V1 34.75(5) 2_566 2_566
O15 V3 O2 75.05(7) 2_566 .
O15 V3 O9 74.09(7) 2_566 .
O7 V4 O2 76.83(7) . .
O7 V4 O11 80.92(8) . 2_566
O10 V4 O2 77.70(7) . .
O10 V4 O7 153.56(8) . .
O10 V4 O11 85.01(8) . 2_566
O11 V4 O2 73.09(7) 2_566 .
O13 V4 O2 81.80(8) . .
O13 V4 O7 89.58(9) . .
O13 V4 O10 93.74(9) . .
O13 V4 O11 154.55(8) . 2_566
O17 V4 O2 172.94(10) . .
O17 V4 O7 101.23(9) . .
O17 V4 O10 103.19(10) . .
O17 V4 O11 99.95(10) . 2_566
O17 V4 O13 105.05(10) . .
O12 V5 O2 79.46(8) . .
O12 V5 O13 93.76(9) . .
O12 V5 O14 87.29(8) . .
O12 V5 O16 154.46(9) . .
O13 V5 O2 80.88(8) . .
O13 V5 O14 153.57(8) . .
O13 V5 O16 87.44(9) . .
O14 V5 O2 73.35(7) . .
O16 V5 O2 75.54(7) . .
O16 V5 O14 80.67(8) . .
O18 V5 O2 173.39(10) . .
O18 V5 O12 103.73(10) . .
O18 V5 O13 104.50(11) . .
O18 V5 O14 100.86(10) . .
O18 V5 O16 100.64(10) . .
C6 O1 Sr1 177.7(2) . .
V1 O2 V1 103.37(8) . 2_566
V1 O2 V2 90.39(7) . .
V1 O2 V2 99.76(7) 2_566 .
V1 O2 V3 90.33(7) 2_566 .
V1 O2 V3 98.43(7) . .
V1 O2 V4 87.88(7) 2_566 .
V1 O2 V4 168.35(9) . .
V1 O2 V5 87.36(7) . .
V1 O2 V5 168.08(9) 2_566 .
V2 O2 V3 164.74(9) . .
V2 O2 V4 84.66(6) . .
V2 O2 V5 85.15(6) . .
V3 O2 V4 84.31(6) . .
V3 O2 V5 82.87(6) . .
V4 O2 V5 81.74(6) . .
C4 O3 Sr1 128.2(2) . 2_565
C2 O4 Sr1 116.56(19) . 2_666
V3 O5 Sr1 145.88(11) . .
C7_a O6 Sr1 120.1(3) . 2
C13_b O6 Sr1 124.6(8) . 2
V3 O7 V4 115.07(10) . .
Sr1 O8 Sr1 105.46(7) 2_566 1_455
V2 O8 Sr1 146.96(11) . 2_566
V2 O8 Sr1 101.95(9) . 1_455
V1 O9 V2 104.93(8) . 2_566
V1 O9 V3 107.00(8) . .
V3 O9 V2 98.10(8) . 2_566
V2 O10 Sr1 99.72(8) . 1_455
V2 O10 V4 113.28(10) . .
V4 O10 Sr1 146.44(10) . 1_455
V1 O11 V4 111.37(10) . 2_566
V5 O12 V3 114.85(10) . .
V4 O13 V5 115.54(10) . .
V1 O14 V5 111.75(10) . .
V1 O15 V2 106.18(9) . .
V1 O15 V3 107.73(9) . 2_566
V2 O15 V3 108.07(9) . 2_566
H1A C1 H1B 109.5 . .
H1A C1 H1C 109.5 . .
H1B C1 H1C 109.5 . .
N3 C1 H1A 109.5 . .
N3 C1 H1B 109.5 . .
N3 C1 H1C 109.5 . .
V2 O16 V5 113.80(10) . .
Sr1 C2 H2 75.6 2_666 .
O4 C2 Sr1 44.51(14) . 2_666
O4 C2 H2 118.4 . .
O4 C2 N3 123.3(3) . .
N3 C2 Sr1 161.8(2) . 2_666
N3 C2 H2 118.4 . .
H3A C3 H3B 109.5 . .
H3A C3 H3C 109.5 . .
H3B C3 H3C 109.5 . .
N2 C3 H3A 109.5 . .
N2 C3 H3B 109.5 . .
N2 C3 H3C 109.5 . .
O3 C4 H4 117.6 . .
O3 C4 N1 124.7(3) . .
N1 C4 H4 117.6 . .
C4 N1 C9 120.2(3) . .
C4 N1 C10 119.0(3) . .
C10 N1 C9 120.3(3) . .
C6 N2 C3 120.7(3) . .
C6 N2 C8 119.5(3) . .
C8 N2 C3 119.5(3) . .
H5A C5 H5B 109.5 . .
H5A C5 H5C 109.5 . .
H5B C5 H5C 109.5 . .
N3 C5 H5A 109.5 . .
N3 C5 H5B 109.5 . .
N3 C5 H5C 109.5 . .
O1 C6 N2 123.9(3) . .
O1 C6 H6 118.0 . .
N2 C6 H6 118.0 . .
Sr1 C7_a H7_a 97.1 2 .
O6 C7_a Sr1 42.3(2) . 2
O6 C7_a H7_a 119.8 . .
O6 C7_a N4 120.4(5) . .
N4 C7_a Sr1 128.0(4) . 2
N4 C7_a H7_a 119.8 . .
C1 N3 C5 119.8(3) . .
C2 N3 C1 120.1(3) . .
C2 N3 C5 120.1(3) . .
N2 C8 H8A 109.5 . .
N2 C8 H8B 109.5 . .
N2 C8 H8C 109.5 . .
H8A C8 H8B 109.5 . .
H8A C8 H8C 109.5 . .
H8B C8 H8C 109.5 . .
N1 C9 H9A 109.5 . .
N1 C9 H9B 109.5 . .
N1 C9 H9C 109.5 . .
H9A C9 H9B 109.5 . .
H9A C9 H9C 109.5 . .
H9B C9 H9C 109.5 . .
N1 C10 H10A 109.5 . .
N1 C10 H10B 109.5 . .
N1 C10 H10C 109.5 . .
H10A C10 H10B 109.5 . .
H10A C10 H10C 109.5 . .
H10B C10 H10C 109.5 . .
C7_a N4 C11_a 114.7(5) . .
C12_a N4 C7_a 132.4(6) . .
C12_a N4 C11_a 112.4(6) . .
C13_b N4 C14_b 120.2(7) . .
C13_b N4 C15_b 137.7(8) . .
C15_b N4 C14_b 102.1(8) . .
N4 C11_a H11A_a 109.5 . .
N4 C11_a H11B_a 109.5 . .
N4 C11_a H11C_a 109.5 . .
H11A_a C11_a H11B_a 109.5 . .
H11A_a C11_a H11C_a 109.5 . .
H11B_a C11_a H11C_a 109.5 . .
N4 C12_a H12A_a 109.5 . .
N4 C12_a H12B_a 109.5 . .
N4 C12_a H12C_a 109.5 . .
H12A_a C12_a H12B_a 109.5 . .
H12A_a C12_a H12C_a 109.5 . .
H12B_a C12_a H12C_a 109.5 . .
Sr1 C13_b H13_b 102.6 2 .
O6 C13_b Sr1 38.9(6) . 2
O6 C13_b N4 120.1(9) . .
O6 C13_b H13_b 119.9 . .
N4 C13_b Sr1 124.1(8) . 2
N4 C13_b H13_b 119.9 . .
N4 C14_b H14A_b 109.5 . .
N4 C14_b H14B_b 109.5 . .
N4 C14_b H14C_b 109.5 . .
H14A_b C14_b H14B_b 109.5 . .
H14A_b C14_b H14C_b 109.5 . .
H14B_b C14_b H14C_b 109.5 . .
N4 C15_b H15A_b 109.5 . .
N4 C15_b H15B_b 109.5 . .
N4 C15_b H15C_b 109.5 . .
H15A_b C15_b H15B_b 109.5 . .
H15A_b C15_b H15C_b 109.5 . .
H15B_b C15_b H15C_b 109.5 . .

loop_
_geom_bond_atom_site_label_1
_geom_bond_atom_site_label_2
_geom_bond_distance
_geom_bond_site_symmetry_2
Sr1 V2 3.4245(5) 1_655
Sr1 O1 2.442(2) .
Sr1 O3 2.543(2) 2_565
Sr1 O4 2.636(2) 2_666
Sr1 O5 2.674(2) .
Sr1 O6 2.529(3) 2
Sr1 O8 2.5906(19) 2_566
Sr1 O8 2.6824(19) 1_655
Sr1 O10 2.5942(18) 1_655
Sr1 C2 3.363(3) 2_666
Sr1 C7_a 3.248(5) 2
Sr1 C13_b 3.319(12) 2
V1 V3 3.1171(6) 2_566
V1 V4 3.0997(7) 2_566
V1 O2 2.1088(19) 2_566
V1 O2 2.1074(19) .
V1 O9 2.0297(19) .
V1 O11 1.6771(19) .
V1 O14 1.686(2) .
V1 O15 1.8653(18) .
V2 Sr1 3.4244(5) 1_455
V2 O2 2.2184(18) .
V2 O8 1.6447(19) .
V2 O9 2.1430(19) 2_566
V2 O10 1.8399(19) .
V2 O15 1.9738(19) .
V2 O16 1.718(2) .
V3 V1 3.1171(6) 2_566
V3 O2 2.2833(18) .
V3 O5 1.6218(19) .
V3 O7 1.7395(19) .
V3 O9 2.1081(19) .
V3 O12 1.842(2) .
V3 O15 1.9933(19) 2_566
V4 O2 2.3513(18) .
V4 O7 1.9453(19) .
V4 O10 1.8460(19) .
V4 O11 2.067(2) 2_566
V4 O13 1.807(2) .
V4 O17 1.597(2) .
V5 O2 2.3616(19) .
V5 O12 1.807(2) .
V5 O13 1.839(2) .
V5 O14 2.041(2) .
V5 O16 1.979(2) .
V5 O18 1.600(2) .
O1 C6 1.212(4) .
O2 V1 2.1088(19) 2_566
O3 Sr1 2.543(2) 2_565
O3 C4 1.211(4) .
O4 Sr1 2.636(2) 2_666
O4 C2 1.220(4) .
O6 Sr1 2.528(3) 2
O6 C7_a 1.133(6) .
O6 C13_b 1.150(11) .
O8 Sr1 2.5906(19) 2_566
O8 Sr1 2.6824(19) 1_455
O9 V2 2.1431(19) 2_566
O10 Sr1 2.5943(18) 1_455
O11 V4 2.067(2) 2_566
O15 V3 1.9933(19) 2_566
C1 H1A 0.9800 .
C1 H1B 0.9800 .
C1 H1C 0.9800 .
C1 N3 1.420(3) .
C2 Sr1 3.363(3) 2_666
C2 H2 0.9500 .
C2 N3 1.368(3) .
C3 H3A 0.9800 .
C3 H3B 0.9800 .
C3 H3C 0.9800 .
C3 N2 1.426(3) .
C4 H4 0.9500 .
C4 N1 1.373(3) .
N1 C9 1.424(3) .
N1 C10 1.423(3) .
N2 C6 1.373(3) .
N2 C8 1.425(3) .
C5 H5A 0.9800 .
C5 H5B 0.9800 .
C5 H5C 0.9800 .
C5 N3 1.424(3) .
C6 H6 0.9500 .
C7_a Sr1 3.248(5) 2
C7_a H7_a 0.9500 .
C7_a N4 1.403(3) .
C8 H8A 0.9800 .
C8 H8B 0.9800 .
C8 H8C 0.9800 .
C9 H9A 0.9800 .
C9 H9B 0.9800 .
C9 H9C 0.9800 .
C10 H10A 0.9800 .
C10 H10B 0.9800 .
C10 H10C 0.9800 .
N4 C11_a 1.426(4) .
N4 C12_a 1.387(3) .
N4 C13_b 1.391(4) .
N4 C14_b 1.414(4) .
N4 C15_b 1.411(4) .
C11_a H11A_a 0.9800 .
C11_a H11B_a 0.9800 .
C11_a H11C_a 0.9800 .
C12_a H12A_a 0.9800 .
C12_a H12B_a 0.9800 .
C12_a H12C_a 0.9800 .
C13_b Sr1 3.319(12) 2
C13_b H13_b 0.9500 .
C14_b H14A_b 0.9800 .
C14_b H14B_b 0.9800 .
C14_b H14C_b 0.9800 .
C15_b H15A_b 0.9800 .
C15_b H15B_b 0.9800 .
C15_b H15C_b 0.9800 .

loop_
_geom_torsion_atom_site_label_1
_geom_torsion_atom_site_label_2
_geom_torsion_atom_site_label_3
_geom_torsion_atom_site_label_4
_geom_torsion
_geom_torsion_site_symmetry_1
_geom_torsion_site_symmetry_4
Sr1 V2 O8 Sr1 -145.6(2) 1_455 2_566
Sr1 V2 O10 V4 -173.75(15) 1_455 .
Sr1 V2 O16 V5 120.85(8) 1_455 .
Sr1 O3 C4 N1 171.7(2) 2_565 .
Sr1 O4 C2 N3 162.4(2) 2_666 .
Sr1 O6 C7_a N4 114.6(4) 2 .
Sr1 O6 C13_b N4 -108.3(11) 2 .
Sr1 C2 N3 C1 43.4(8) 2_666 .
Sr1 C2 N3 C5 -137.9(6) 2_666 .
Sr1 C7_a N4 C11_a 53.1(6) 2 .
Sr1 C7_a N4 C12_a -118.6(7) 2 .
Sr1 C7_a N4 C13_b 53.7(9) 2 .
Sr1 C7_a N4 C14_b -124.3(7) 2 .
Sr1 C7_a N4 C15_b -130(5) 2 .
V1 V3 O5 Sr1 38.3(2) 2_566 .
V1 V3 O7 V4 -52.43(9) 2_566 .
V1 V3 O12 V5 11.61(14) 2_566 .
V3 V1 O11 V4 -46.70(8) 2_566 2_566
V3 V1 O14 V5 83.61(12) 2_566 .
V3 V1 O15 V2 115.58(12) 2_566 .
V4 V1 O14 V5 -168.36(4) 2_566 .
V4 V1 O15 V2 145.18(7) 2_566 .
V4 V1 O15 V3 29.59(8) 2_566 2_566
O2 V1 O11 V4 0.41(9) 2_566 2_566
O2 V1 O11 V4 12.4(4) . 2_566
O2 V1 O14 V5 -16.0(4) 2_566 .
O2 V1 O14 V5 0.58(10) . .
O2 V1 O15 V2 19.25(8) . .
O2 V1 O15 V2 96.81(9) 2_566 .
O2 V1 O15 V3 -18.78(8) 2_566 2_566
O2 V1 O15 V3 -96.33(9) . 2_566
O2 V2 O8 Sr1 -54.9(5) . 2_566
O2 V2 O8 Sr1 90.7(4) . 1_455
O2 V2 O10 Sr1 -170.75(8) . 1_455
O2 V2 O10 V4 15.50(10) . .
O2 V2 O16 V5 -8.49(10) . .
O2 V3 O5 Sr1 -14.3(6) . .
O2 V3 O7 V4 -9.45(10) . .
O2 V3 O12 V5 12.50(10) . .
O2 V4 O10 Sr1 176.40(19) . 1_455
O2 V4 O10 V2 -14.79(9) . .
O2 V4 O13 V5 -2.03(10) . .
O2 V5 O12 V3 -12.14(10) . .
O2 V5 O13 V4 2.02(10) . .
O3 C4 N1 C9 -6.0(5) . .
O3 C4 N1 C10 -178.2(3) . .
O4 C2 N3 C1 0.6(5) . .
O4 C2 N3 C5 179.4(3) . .
O5 V3 O7 V4 177.55(11) . .
O5 V3 O12 V5 -177.46(11) . .
O6 C7_a N4 C11_a 2.1(8) . .
O6 C7_a N4 C12_a -169.5(7) . .
O6 C7_a N4 C13_b 2.8(9) . .
O6 C7_a N4 C14_b -175.3(8) . .
O6 C7_a N4 C15_b 179(5) . .
O7 V3 O5 Sr1 126.76(19) . .
O7 V3 O12 V5 -68.93(12) . .
O7 V4 O10 Sr1 160.56(15) . 1_455
O7 V4 O10 V2 -30.6(3) . .
O7 V4 O13 V5 74.73(11) . .
O8 V2 O10 Sr1 -3.34(10) . 1_455
O8 V2 O10 V4 -177.09(11) . .
O8 V2 O16 V5 173.57(10) . .
O9 V1 O11 V4 78.97(10) . 2_566
O9 V1 O14 V5 -78.05(10) . .
O9 V1 O15 V2 57.2(2) . .
O9 V1 O15 V3 -58.3(2) . 2_566
O9 V2 O8 Sr1 88.57(8) 2_566 1_455
O9 V2 O8 Sr1 -57.0(2) 2_566 2_566
O9 V2 O10 Sr1 -96.11(7) 2_566 1_455
O9 V2 O10 V4 90.14(10) 2_566 .
O9 V2 O16 V5 -26.2(3) 2_566 .
O9 V3 O5 Sr1 -43.8(2) . .
O9 V3 O7 V4 -25.3(3) . .
O9 V3 O12 V5 86.25(11) . .
O10 V2 O8 Sr1 -142.35(19) . 2_566
O10 V2 O8 Sr1 3.25(10) . 1_455
O10 V2 O16 V5 71.93(11) . .
O10 V4 O13 V5 -79.02(12) . .
O11 V1 O14 V5 -174.53(9) . .
O11 V1 O15 V2 -176.96(9) . .
O11 V1 O15 V3 67.46(10) . 2_566
O11 V4 O10 Sr1 102.66(18) 2_566 1_455
O11 V4 O10 V2 -88.54(11) 2_566 .
O11 V4 O13 V5 7.2(3) 2_566 .
O12 V3 O5 Sr1 -131.62(19) . .
O12 V3 O7 V4 70.45(12) . .
O12 V5 O13 V4 -76.67(12) . .
O13 V4 O10 Sr1 -102.84(18) . 1_455
O13 V4 O10 V2 65.97(11) . .
O13 V5 O12 V3 67.85(12) . .
O14 V1 O11 V4 174.43(9) . 2_566
O14 V1 O15 V2 -66.65(11) . .
O14 V1 O15 V3 177.77(9) . 2_566
O14 V5 O12 V3 -85.70(11) . .
O14 V5 O13 V4 14.8(3) . .
O15 V1 O11 V4 -81.11(10) . 2_566
O15 V1 O14 V5 81.58(11) . .
O15 V2 O8 Sr1 162.61(7) . 1_455
O15 V2 O8 Sr1 17.0(2) . 2_566
O15 V2 O10 Sr1 -134.29(15) . 1_455
O15 V2 O10 V4 52.0(2) . .
O15 V2 O16 V5 -84.40(11) . .
O15 V3 O5 Sr1 31.0(2) 2_566 .
O15 V3 O7 V4 -83.88(11) 2_566 .
O15 V3 O12 V5 42.2(2) 2_566 .
O16 V2 O8 Sr1 -98.83(9) . 1_455
O16 V2 O8 Sr1 115.6(2) . 2_566
O16 V2 O10 Sr1 106.11(8) . 1_455
O16 V2 O10 V4 -67.64(12) . .
O16 V5 O12 V3 -24.1(3) . .
O16 V5 O13 V4 77.78(11) . .
O17 V4 O10 Sr1 3.6(2) . 1_455
O17 V4 O10 V2 172.39(11) . .
O17 V4 O13 V5 176.24(11) . .
C3 N2 C6 O1 177.4(3) . .
O18 V5 O12 V3 173.78(12) . .
O18 V5 O13 V4 178.11(12) . .
C7_a O6 C13_b Sr1 111.3(5) . 2
C7_a O6 C13_b N4 2.9(9) . .
C7_a N4 C13_b Sr1 -48.7(6) . 2
C7_a N4 C13_b O6 -2.7(9) . .
C8 N2 C6 O1 2.8(5) . .
C11_a N4 C13_b Sr1 130.6(10) . 2
C11_a N4 C13_b O6 176.6(17) . .
C13_b O6 C7_a Sr1 -117.5(9) . 2
C13_b O6 C7_a N4 -2.9(9) . .
C14_b N4 C13_b Sr1 -46.7(12) . 2
C14_b N4 C13_b O6 -0.7(18) . .
C15_b N4 C13_b Sr1 132.4(14) . 2
C15_b N4 C13_b O6 178.4(14) . .
